data_7126752
loop_
_publ_author_name
'Usui, Ryosuke'
'Sunada, Yusuke'

_publ_section_title
;
 Insertion of Ni(0) and Pd(0) precursors into the Si-Si bond of a disilane
 with two hypercoordinate silicon atoms.
;
_journal_issue 60
_journal_name_full 'Chemical communications (Cambridge, England)'
_journal_page_first 8464
_journal_page_last 8467
_journal_paper_doi 10.1039/d0cc03211e
_journal_volume 56
_journal_year 2020
_chemical_formula_moiety 'C43 H50 N6 Ni Si2'
_chemical_formula_sum 'C43 H50 N6 Ni Si2'
_chemical_formula_weight 765.78
_space_group_crystal_system monoclinic
_space_group_IT_number 14
_space_group_name_Hall '-P 2yn'
_space_group_name_H-M_alt 'P 1 21/n 1'
_atom_sites_solution_hydrogens geom
_atom_sites_solution_primary direct
_atom_sites_solution_secondary difmap
_audit_update_record
;
2020-03-17 deposited with the CCDC.	2020-06-22 downloaded from the CCDC.
;
_cell_angle_alpha 90.0000
_cell_angle_beta 98.977(4)
_cell_angle_gamma 90.0000
_cell_formula_units_Z 4
_cell_length_a 11.583(3)
_cell_length_b 14.712(4)
_cell_length_c 23.855(7)
_cell_measurement_reflns_used 5066
_cell_measurement_temperature 198
_cell_measurement_theta_max 27.45
_cell_measurement_theta_min 3.01
_cell_volume 4015.3(19)
_computing_cell_refinement CrystalClear
_computing_data_collection 'CrystalClear (Rigaku Inc., 2008)'
_computing_data_reduction CrystalClear
_computing_molecular_graphics 'CrystalStructure 4.3'
_computing_publication_material 'CrystalStructure 4.3 (Rigaku, 2018)'
_computing_structure_refinement 'SHELXL Version 2017/1 (Sheldrick, 2008)'
_computing_structure_solution 'SHELXT Version 2014/5 (Sheldrick, 2014)'
_diffrn_ambient_temperature 198
_diffrn_detector_area_resol_mean 7.111
_diffrn_measured_fraction_theta_full 0.998
_diffrn_measured_fraction_theta_max 0.996
_diffrn_measurement_device_type 'Rigaku Saturn724'
_diffrn_measurement_method \w
_diffrn_radiation_type 'Mo K\a'
_diffrn_radiation_wavelength 0.71075
_diffrn_reflns_av_R_equivalents 0.1216
_diffrn_reflns_av_unetI/netI 0.1126
_diffrn_reflns_Laue_measured_fraction_full 0.998
_diffrn_reflns_Laue_measured_fraction_max 0.996
_diffrn_reflns_limit_h_max 15
_diffrn_reflns_limit_h_min -13
_diffrn_reflns_limit_k_max 15
_diffrn_reflns_limit_k_min -19
_diffrn_reflns_limit_l_max 30
_diffrn_reflns_limit_l_min -30
_diffrn_reflns_number 32773
_diffrn_reflns_point_group_measured_fraction_full 0.998
_diffrn_reflns_point_group_measured_fraction_max 0.996
_diffrn_reflns_theta_full 25.242
_diffrn_reflns_theta_max 27.467
_diffrn_reflns_theta_min 3.006
_diffrn_standards_number 0
_exptl_absorpt_coefficient_mu 0.581
_exptl_absorpt_correction_T_max 0.944
_exptl_absorpt_correction_T_min 0.754
_exptl_absorpt_correction_type multi-scan
_exptl_absorpt_process_details 'REQAB (Rigaku, 1998)'
_exptl_crystal_colour yellow
_exptl_crystal_density_diffrn 1.267
_exptl_crystal_density_method 'not measured'
_exptl_crystal_description block
_exptl_crystal_F_000 1624.00
_exptl_crystal_size_max 0.100
_exptl_crystal_size_mid 0.100
_exptl_crystal_size_min 0.100
_refine_diff_density_max 0.54
_refine_diff_density_min -0.59
_refine_ls_extinction_method none
_refine_ls_goodness_of_fit_ref 1.052
_refine_ls_hydrogen_treatment constr
_refine_ls_number_parameters 469
_refine_ls_number_reflns 9151
_refine_ls_number_restraints 0
_refine_ls_R_factor_all 0.1274
_refine_ls_R_factor_gt 0.0755
_refine_ls_shift/su_max 0.000
_refine_ls_structure_factor_coef Fsqd
_refine_ls_weighting_details 'w = 1/[\s^2^(Fo^2^)+(0.0754P)^2^] where P=(Fo^2^+2Fc^2^)/3'
_refine_ls_weighting_scheme calc
_refine_ls_wR_factor_gt 0.1600
_refine_ls_wR_factor_ref 0.1858
_reflns_Friedel_coverage 0.000
_reflns_number_gt 5634
_reflns_number_total 9151
_reflns_threshold_expression F^2^>2.0\s(F^2^)
_cod_data_source_file d0cc03211e2.cif
_cod_data_source_block (NHC)Ni(Ph2Si(Pz)2SiPh2)
_cod_depositor_comments 'Adding full bibliography for 7126751--7126754.cif.'
_cod_original_cell_volume 4015.4(19)
_cod_database_code 7126752

loop_
_space_group_symop_id
_space_group_symop_operation_xyz
1 +X,+Y,+Z
2 1/2-X,1/2+Y,1/2-Z
3 -X,-Y,-Z
4 -1/2+X,-1/2-Y,-1/2+Z

loop_
_atom_site_label
_atom_site_type_symbol
_atom_site_fract_x
_atom_site_fract_y
_atom_site_fract_z
_atom_site_U_iso_or_equiv
_atom_site_adp_type
_atom_site_occupancy
_atom_site_site_symmetry_order
_atom_site_calc_flag
_atom_site_refinement_flags_posn
_atom_site_refinement_flags_adp
_atom_site_refinement_flags_occupancy
_atom_site_disorder_assembly
_atom_site_disorder_group
Ni1 Ni 0.27009(4) 0.35394(3) 0.49305(2) 0.03146(16) Uani 1 1 d . . . . .
Si1 Si 0.30519(10) 0.26662(8) 0.57228(5) 0.0343(3) Uani 1 1 d . . . . .
Si2 Si 0.26911(10) 0.23395(8) 0.44073(5) 0.0338(3) Uani 1 1 d . . . . .
N1 N 0.2949(3) 0.3933(2) 0.60383(13) 0.0340(7) Uani 1 1 d . . . . .
N2 N 0.2742(3) 0.4409(2) 0.55374(13) 0.0345(8) Uani 1 1 d . . . . .
N3 N 0.3185(3) 0.1335(2) 0.53776(14) 0.0342(8) Uani 1 1 d . . . . .
N4 N 0.3114(3) 0.1298(2) 0.48028(14) 0.0361(8) Uani 1 1 d . . . . .
N5 N 0.3101(3) 0.4644(2) 0.39270(13) 0.0323(7) Uani 1 1 d . . . . .
N6 N 0.1301(3) 0.4612(2) 0.40252(14) 0.0359(8) Uani 1 1 d . . . . .
C1 C 0.3023(3) 0.4521(3) 0.64744(17) 0.0344(9) Uani 1 1 d . . . . .
C2 C 0.2848(3) 0.5388(3) 0.62533(18) 0.0367(9) Uani 1 1 d . . . . .
H2 H 0.284294 0.593851 0.646137 0.044 Uiso 1 1 calc R U . . .
C3 C 0.2681(3) 0.5295(3) 0.56702(18) 0.0351(9) Uani 1 1 d . . . . .
C4 C 0.3271(4) 0.4210(3) 0.70773(17) 0.0491(11) Uani 1 1 d . . . . .
H4A H 0.328992 0.473608 0.733032 0.059 Uiso 1 1 calc R U . . .
H4B H 0.265759 0.378893 0.715250 0.059 Uiso 1 1 calc R U . . .
H4C H 0.402937 0.390001 0.714467 0.059 Uiso 1 1 calc R U . . .
C5 C 0.2477(4) 0.6013(3) 0.52129(19) 0.0466(11) Uani 1 1 d . . . . .
H5A H 0.245888 0.661387 0.538856 0.056 Uiso 1 1 calc R U . . .
H5B H 0.311027 0.599219 0.498465 0.056 Uiso 1 1 calc R U . . .
H5C H 0.172905 0.589853 0.496871 0.056 Uiso 1 1 calc R U . . .
C6 C 0.3272(4) 0.0425(3) 0.46397(18) 0.0398(10) Uani 1 1 d . . . . .
C7 C 0.3423(4) -0.0101(3) 0.51238(19) 0.0440(11) Uani 1 1 d . . . . .
H7 H 0.354163 -0.073965 0.514337 0.053 Uiso 1 1 calc R U . . .
C8 C 0.3369(4) 0.0475(3) 0.55738(18) 0.0389(10) Uani 1 1 d . . . . .
C9 C 0.3232(5) 0.0137(3) 0.4039(2) 0.0585(13) Uani 1 1 d . . . . .
H9A H 0.336883 -0.051942 0.402440 0.070 Uiso 1 1 calc R U . . .
H9B H 0.246334 0.028120 0.382294 0.070 Uiso 1 1 calc R U . . .
H9C H 0.383863 0.045961 0.387364 0.070 Uiso 1 1 calc R U . . .
C10 C 0.3492(4) 0.0251(3) 0.61901(19) 0.0498(12) Uani 1 1 d . . . . .
H10A H 0.361865 -0.040371 0.624294 0.060 Uiso 1 1 calc R U . . .
H10B H 0.416011 0.058237 0.639702 0.060 Uiso 1 1 calc R U . . .
H10C H 0.277838 0.042827 0.633536 0.060 Uiso 1 1 calc R U . . .
C11 C 0.2365(3) 0.4301(3) 0.42650(16) 0.0324(9) Uani 1 1 d . . . . .
C12 C 0.1372(4) 0.5145(3) 0.35445(17) 0.0380(10) Uani 1 1 d . . . . .
C13 C 0.2505(4) 0.5158(2) 0.34806(17) 0.0356(9) Uani 1 1 d . . . . .
C14 C 0.0332(4) 0.5568(3) 0.3191(2) 0.0545(12) Uani 1 1 d . . . . .
H14A H 0.058341 0.613198 0.301909 0.065 Uiso 1 1 calc R U . . .
H14B H -0.023684 0.574034 0.344227 0.065 Uiso 1 1 calc R U . . .
C15 C -0.0271(5) 0.4966(4) 0.2727(2) 0.0824(18) Uani 1 1 d . . . . .
H15A H -0.094040 0.528979 0.251497 0.099 Uiso 1 1 calc R U . . .
H15B H 0.027770 0.480442 0.246892 0.099 Uiso 1 1 calc R U . . .
H15C H -0.054382 0.441217 0.289276 0.099 Uiso 1 1 calc R U . . .
C16 C 0.3104(4) 0.5586(3) 0.30342(18) 0.0454(11) Uani 1 1 d . . . . .
H16A H 0.383252 0.587907 0.322101 0.054 Uiso 1 1 calc R U . . .
H16B H 0.259201 0.606814 0.284231 0.054 Uiso 1 1 calc R U . . .
C17 C 0.3407(5) 0.4923(3) 0.2586(2) 0.0623(14) Uani 1 1 d . . . . .
H17A H 0.379446 0.525235 0.231009 0.075 Uiso 1 1 calc R U . . .
H17B H 0.393207 0.445093 0.276930 0.075 Uiso 1 1 calc R U . . .
H17C H 0.268961 0.464030 0.239001 0.075 Uiso 1 1 calc R U . . .
C18 C 0.4366(3) 0.4557(3) 0.40623(19) 0.0425(10) Uani 1 1 d . . . . .
H18A H 0.473082 0.484897 0.376490 0.051 Uiso 1 1 calc R U . . .
H18B H 0.464016 0.485056 0.442747 0.051 Uiso 1 1 calc R U . . .
H18C H 0.457888 0.391138 0.408563 0.051 Uiso 1 1 calc R U . . .
C19 C 0.0245(4) 0.4442(3) 0.42662(19) 0.0509(12) Uani 1 1 d . . . . .
H19A H -0.042273 0.472584 0.402684 0.061 Uiso 1 1 calc R U . . .
H19B H 0.011433 0.378562 0.428542 0.061 Uiso 1 1 calc R U . . .
H19C H 0.033041 0.470108 0.464900 0.061 Uiso 1 1 calc R U . . .
C20 C 0.1194(4) 0.2004(3) 0.40126(17) 0.0391(10) Uani 1 1 d . . . . .
C21 C 0.0571(4) 0.1280(3) 0.4202(2) 0.0521(12) Uani 1 1 d . . . . .
H21 H 0.092620 0.092982 0.451672 0.062 Uiso 1 1 calc R U . . .
C22 C -0.0543(4) 0.1063(4) 0.3945(2) 0.0589(13) Uani 1 1 d . . . . .
H22 H -0.093915 0.056479 0.408320 0.071 Uiso 1 1 calc R U . . .
C23 C -0.1091(4) 0.1562(4) 0.3488(2) 0.0580(13) Uani 1 1 d . . . . .
H23 H -0.186004 0.141176 0.331155 0.070 Uiso 1 1 calc R U . . .
C24 C -0.0503(4) 0.2278(4) 0.3295(2) 0.0564(13) Uani 1 1 d . . . . .
H24 H -0.087157 0.262612 0.298124 0.068 Uiso 1 1 calc R U . . .
C25 C 0.0620(4) 0.2502(3) 0.35497(18) 0.0456(11) Uani 1 1 d . . . . .
H25 H 0.100744 0.300145 0.340834 0.055 Uiso 1 1 calc R U . . .
C26 C 0.3792(3) 0.2307(2) 0.38914(17) 0.0334(9) Uani 1 1 d . . . . .
C27 C 0.3532(4) 0.2398(3) 0.33082(17) 0.0412(10) Uani 1 1 d . . . . .
H27 H 0.273771 0.245834 0.313776 0.049 Uiso 1 1 calc R U . . .
C28 C 0.4390(4) 0.2404(3) 0.29657(19) 0.0490(12) Uani 1 1 d . . . . .
H28 H 0.418072 0.246806 0.256654 0.059 Uiso 1 1 calc R U . . .
C29 C 0.5546(4) 0.2316(3) 0.3201(2) 0.0471(11) Uani 1 1 d . . . . .
H29 H 0.613646 0.231950 0.296554 0.057 Uiso 1 1 calc R U . . .
C30 C 0.5842(4) 0.2224(3) 0.37793(19) 0.0433(11) Uani 1 1 d . . . . .
H30 H 0.663800 0.216173 0.394603 0.052 Uiso 1 1 calc R U . . .
C31 C 0.4973(4) 0.2222(2) 0.41168(18) 0.0380(10) Uani 1 1 d . . . . .
H31 H 0.518755 0.215995 0.451582 0.046 Uiso 1 1 calc R U . . .
C32 C 0.4599(4) 0.2501(2) 0.61059(17) 0.0340(9) Uani 1 1 d . . . . .
C33 C 0.5507(4) 0.2689(3) 0.57960(18) 0.0421(10) Uani 1 1 d . . . . .
H33 H 0.531712 0.291586 0.542013 0.051 Uiso 1 1 calc R U . . .
C34 C 0.6673(4) 0.2553(3) 0.6022(2) 0.0489(12) Uani 1 1 d . . . . .
H34 H 0.726613 0.268719 0.580083 0.059 Uiso 1 1 calc R U . . .
C35 C 0.6975(4) 0.2222(3) 0.6568(2) 0.0524(12) Uani 1 1 d . . . . .
H35 H 0.777075 0.211435 0.671990 0.063 Uiso 1 1 calc R U . . .
C36 C 0.6115(4) 0.2053(3) 0.6886(2) 0.0495(12) Uani 1 1 d . . . . .
H36 H 0.631741 0.183972 0.726465 0.059 Uiso 1 1 calc R U . . .
C37 C 0.4950(4) 0.2191(3) 0.66620(18) 0.0415(10) Uani 1 1 d . . . . .
H37 H 0.436995 0.207029 0.689315 0.050 Uiso 1 1 calc R U . . .
C38 C 0.1802(4) 0.2198(3) 0.60710(19) 0.0400(10) Uani 1 1 d . . . . .
C39 C 0.1806(4) 0.2005(3) 0.6640(2) 0.0513(12) Uani 1 1 d . . . . .
H39 H 0.246783 0.217405 0.690746 0.062 Uiso 1 1 calc R U . . .
C40 C 0.0873(5) 0.1573(3) 0.6834(2) 0.0627(15) Uani 1 1 d . . . . .
H40 H 0.091692 0.144010 0.722603 0.075 Uiso 1 1 calc R U . . .
C41 C -0.0094(5) 0.1340(4) 0.6468(3) 0.0693(17) Uani 1 1 d . . . . .
H41 H -0.072416 0.103833 0.660100 0.083 Uiso 1 1 calc R U . . .
C42 C -0.0153(5) 0.1544(4) 0.5903(3) 0.0772(18) Uani 1 1 d . . . . .
H42 H -0.083291 0.139414 0.564268 0.093 Uiso 1 1 calc R U . . .
C43 C 0.0781(4) 0.1970(4) 0.5714(2) 0.0603(14) Uani 1 1 d . . . . .
H43 H 0.071890 0.211161 0.532211 0.072 Uiso 1 1 calc R U . . .

loop_
_atom_site_aniso_label
_atom_site_aniso_U_11
_atom_site_aniso_U_22
_atom_site_aniso_U_33
_atom_site_aniso_U_23
_atom_site_aniso_U_13
_atom_site_aniso_U_12
Ni1 0.0312(3) 0.0364(3) 0.0252(3) 0.0010(2) -0.0003(2) -0.0015(2)
Si1 0.0344(6) 0.0414(7) 0.0257(6) 0.0031(5) -0.0001(5) -0.0027(5)
Si2 0.0345(6) 0.0375(6) 0.0278(6) -0.0004(5) -0.0005(5) -0.0030(5)
N1 0.0379(19) 0.0372(18) 0.0252(17) 0.0000(14) -0.0002(15) -0.0051(15)
N2 0.0364(19) 0.0370(19) 0.0291(18) 0.0015(15) 0.0018(15) -0.0040(14)
N3 0.0373(19) 0.0381(19) 0.0266(17) -0.0011(14) 0.0035(15) -0.0035(14)
N4 0.041(2) 0.038(2) 0.0274(18) -0.0007(15) 0.0018(15) -0.0041(15)
N5 0.0327(18) 0.0318(18) 0.0314(18) 0.0035(14) 0.0019(15) -0.0003(14)
N6 0.0279(18) 0.049(2) 0.0302(18) 0.0001(15) 0.0032(15) 0.0029(15)
C1 0.029(2) 0.045(2) 0.029(2) -0.0025(18) 0.0007(17) -0.0011(17)
C2 0.032(2) 0.040(2) 0.037(2) -0.0056(19) 0.0032(18) 0.0004(17)
C3 0.024(2) 0.039(2) 0.042(2) 0.0049(18) 0.0043(18) -0.0010(16)
C4 0.060(3) 0.050(3) 0.033(2) -0.003(2) -0.005(2) 0.009(2)
C5 0.052(3) 0.040(3) 0.048(3) 0.006(2) 0.006(2) -0.004(2)
C6 0.051(3) 0.031(2) 0.037(2) -0.0066(18) 0.008(2) -0.0035(19)
C7 0.049(3) 0.032(2) 0.050(3) -0.001(2) 0.006(2) -0.0019(19)
C8 0.048(3) 0.031(2) 0.036(2) 0.0007(18) 0.001(2) 0.0008(18)
C9 0.087(4) 0.041(3) 0.046(3) -0.009(2) 0.007(3) -0.002(2)
C10 0.067(3) 0.036(2) 0.043(3) 0.007(2) 0.002(2) 0.001(2)
C11 0.029(2) 0.040(2) 0.028(2) -0.0030(17) 0.0047(17) 0.0017(17)
C12 0.040(2) 0.043(2) 0.028(2) 0.0030(18) -0.0052(18) 0.0081(18)
C13 0.047(3) 0.028(2) 0.030(2) 0.0032(16) -0.0007(19) 0.0025(17)
C14 0.050(3) 0.071(3) 0.039(3) 0.006(2) -0.004(2) 0.013(2)
C15 0.072(4) 0.109(5) 0.053(3) -0.011(3) -0.031(3) 0.032(3)
C16 0.059(3) 0.039(2) 0.039(3) 0.006(2) 0.011(2) -0.003(2)
C17 0.086(4) 0.058(3) 0.046(3) -0.005(2) 0.021(3) -0.008(3)
C18 0.027(2) 0.045(2) 0.054(3) 0.000(2) 0.001(2) -0.0042(18)
C19 0.033(2) 0.078(3) 0.042(3) -0.003(2) 0.004(2) 0.009(2)
C20 0.036(2) 0.052(3) 0.027(2) -0.0018(19) 0.0012(18) -0.0013(19)
C21 0.044(3) 0.064(3) 0.045(3) 0.001(2) -0.003(2) -0.015(2)
C22 0.048(3) 0.067(3) 0.059(3) 0.001(3) -0.002(3) -0.021(2)
C23 0.042(3) 0.079(4) 0.051(3) -0.015(3) -0.001(2) -0.011(3)
C24 0.044(3) 0.085(4) 0.035(3) -0.009(2) -0.010(2) 0.004(3)
C25 0.044(3) 0.056(3) 0.034(2) -0.005(2) -0.004(2) -0.003(2)
C26 0.038(2) 0.029(2) 0.032(2) 0.0001(16) 0.0001(18) -0.0002(16)
C27 0.045(3) 0.047(3) 0.030(2) 0.0021(19) 0.001(2) 0.005(2)
C28 0.062(3) 0.053(3) 0.033(2) 0.001(2) 0.010(2) 0.006(2)
C29 0.055(3) 0.042(3) 0.049(3) 0.000(2) 0.021(2) 0.004(2)
C30 0.043(3) 0.040(2) 0.047(3) -0.004(2) 0.006(2) 0.0066(19)
C31 0.046(3) 0.033(2) 0.033(2) -0.0020(17) 0.000(2) 0.0043(18)
C32 0.042(2) 0.027(2) 0.032(2) -0.0036(17) 0.0012(19) -0.0021(17)
C33 0.046(3) 0.046(3) 0.033(2) 0.0018(19) 0.000(2) 0.002(2)
C34 0.040(3) 0.051(3) 0.054(3) -0.015(2) 0.003(2) -0.003(2)
C35 0.048(3) 0.041(3) 0.060(3) -0.010(2) -0.018(3) 0.008(2)
C36 0.057(3) 0.044(3) 0.041(3) 0.001(2) -0.014(2) 0.001(2)
C37 0.048(3) 0.039(2) 0.036(2) 0.0035(19) 0.000(2) -0.0076(19)
C38 0.045(3) 0.037(2) 0.038(2) -0.0010(18) 0.010(2) 0.0001(19)
C39 0.056(3) 0.062(3) 0.038(3) 0.004(2) 0.015(2) 0.002(2)
C40 0.083(4) 0.055(3) 0.060(4) 0.012(3) 0.042(3) 0.011(3)
C41 0.070(4) 0.061(3) 0.087(5) -0.011(3) 0.044(4) -0.009(3)
C42 0.048(3) 0.103(5) 0.082(5) -0.017(4) 0.016(3) -0.023(3)
C43 0.048(3) 0.087(4) 0.048(3) -0.007(3) 0.013(3) -0.012(3)

loop_
_atom_type_symbol
_atom_type_description
_atom_type_scat_dispersion_real
_atom_type_scat_dispersion_imag
_atom_type_scat_source
C C 0.0033 0.0016
;
International Tables for Crystallography
(Vol. C, Tables 4.2.6.8 and 6.1.1.4)
;
H H 0.0000 0.0000
;
International Tables for Crystallography
(Vol. C, Table 6.1.1.4)
;
N N 0.0061 0.0033
;
International Tables for Crystallography
(Vol. C, Tables 4.2.6.8 and 6.1.1.4)
;
Si Si 0.0817 0.0704
;
International Tables for Crystallography
(Vol. C, Tables 4.2.6.8 and 6.1.1.4)
;
Ni Ni 0.3393 1.1124
;
International Tables for Crystallography
(Vol. C, Tables 4.2.6.8 and 6.1.1.4)
;

loop_
_geom_angle_atom_site_label_1
_geom_angle_atom_site_label_2
_geom_angle_atom_site_label_3
_geom_angle
_geom_angle_site_symmetry_1
_geom_angle_site_symmetry_3
_geom_angle_publ_flag
N2 Ni1 C11 102.14(15) . . ?
N2 Ni1 Si2 166.79(10) . . ?
C11 Ni1 Si2 90.98(12) . . ?
N2 Ni1 Si1 76.70(10) . . ?
C11 Ni1 Si1 178.29(11) . . ?
Si2 Ni1 Si1 90.15(5) . . ?
C32 Si1 C38 117.95(19) . . ?
C32 Si1 N1 92.57(15) . . ?
C38 Si1 N1 94.47(16) . . ?
C32 Si1 N3 87.06(15) . . ?
C38 Si1 N3 86.69(15) . . ?
N1 Si1 N3 178.81(14) . . ?
C32 Si1 Ni1 120.46(13) . . ?
C38 Si1 Ni1 121.19(15) . . ?
N1 Si1 Ni1 76.98(10) . . ?
N3 Si1 Ni1 102.23(10) . . ?
N4 Si2 C20 100.86(17) . . ?
N4 Si2 C26 99.20(16) . . ?
C20 Si2 C26 108.88(18) . . ?
N4 Si2 Ni1 114.24(12) . . ?
C20 Si2 Ni1 114.80(14) . . ?
C26 Si2 Ni1 116.71(13) . . ?
C1 N1 N2 109.1(3) . . ?
C1 N1 Si1 151.7(3) . . ?
N2 N1 Si1 99.1(2) . . ?
C3 N2 N1 107.3(3) . . ?
C3 N2 Ni1 145.5(3) . . ?
N1 N2 Ni1 107.2(2) . . ?
C8 N3 N4 107.0(3) . . ?
C8 N3 Si1 137.6(3) . . ?
N4 N3 Si1 115.4(2) . . ?
N3 N4 C6 109.6(3) . . ?
N3 N4 Si2 117.1(3) . . ?
C6 N4 Si2 132.9(3) . . ?
C11 N5 C13 111.8(3) . . ?
C11 N5 C18 122.6(3) . . ?
C13 N5 C18 125.2(3) . . ?
C11 N6 C12 111.7(3) . . ?
C11 N6 C19 122.8(3) . . ?
C12 N6 C19 125.4(3) . . ?
N1 C1 C2 108.1(4) . . ?
N1 C1 C4 121.8(4) . . ?
C2 C1 C4 130.1(4) . . ?
C3 C2 C1 106.3(4) . . ?
C3 C2 H2 126.8 . . ?
C1 C2 H2 126.8 . . ?
N2 C3 C2 109.2(4) . . ?
N2 C3 C5 121.0(4) . . ?
C2 C3 C5 129.8(4) . . ?
C1 C4 H4A 109.5 . . ?
C1 C4 H4B 109.5 . . ?
H4A C4 H4B 109.5 . . ?
C1 C4 H4C 109.5 . . ?
H4A C4 H4C 109.5 . . ?
H4B C4 H4C 109.5 . . ?
C3 C5 H5A 109.5 . . ?
C3 C5 H5B 109.5 . . ?
H5A C5 H5B 109.5 . . ?
C3 C5 H5C 109.5 . . ?
H5A C5 H5C 109.5 . . ?
H5B C5 H5C 109.5 . . ?
N4 C6 C7 107.1(4) . . ?
N4 C6 C9 123.9(4) . . ?
C7 C6 C9 128.9(4) . . ?
C8 C7 C6 107.0(4) . . ?
C8 C7 H7 126.5 . . ?
C6 C7 H7 126.5 . . ?
N3 C8 C7 109.2(4) . . ?
N3 C8 C10 122.2(4) . . ?
C7 C8 C10 128.6(4) . . ?
C6 C9 H9A 109.5 . . ?
C6 C9 H9B 109.5 . . ?
H9A C9 H9B 109.5 . . ?
C6 C9 H9C 109.5 . . ?
H9A C9 H9C 109.5 . . ?
H9B C9 H9C 109.5 . . ?
C8 C10 H10A 109.5 . . ?
C8 C10 H10B 109.5 . . ?
H10A C10 H10B 109.5 . . ?
C8 C10 H10C 109.5 . . ?
H10A C10 H10C 109.5 . . ?
H10B C10 H10C 109.5 . . ?
N6 C11 N5 103.8(3) . . ?
N6 C11 Ni1 126.6(3) . . ?
N5 C11 Ni1 129.6(3) . . ?
C13 C12 N6 106.4(3) . . ?
C13 C12 C14 130.2(4) . . ?
N6 C12 C14 123.3(4) . . ?
C12 C13 N5 106.3(3) . . ?
C12 C13 C16 130.9(4) . . ?
N5 C13 C16 122.8(4) . . ?
C12 C14 C15 114.3(4) . . ?
C12 C14 H14A 108.7 . . ?
C15 C14 H14A 108.7 . . ?
C12 C14 H14B 108.7 . . ?
C15 C14 H14B 108.7 . . ?
H14A C14 H14B 107.6 . . ?
C14 C15 H15A 109.5 . . ?
C14 C15 H15B 109.5 . . ?
H15A C15 H15B 109.5 . . ?
C14 C15 H15C 109.5 . . ?
H15A C15 H15C 109.5 . . ?
H15B C15 H15C 109.5 . . ?
C13 C16 C17 114.4(3) . . ?
C13 C16 H16A 108.7 . . ?
C17 C16 H16A 108.7 . . ?
C13 C16 H16B 108.7 . . ?
C17 C16 H16B 108.7 . . ?
H16A C16 H16B 107.6 . . ?
C16 C17 H17A 109.5 . . ?
C16 C17 H17B 109.5 . . ?
H17A C17 H17B 109.5 . . ?
C16 C17 H17C 109.5 . . ?
H17A C17 H17C 109.5 . . ?
H17B C17 H17C 109.5 . . ?
N5 C18 H18A 109.5 . . ?
N5 C18 H18B 109.5 . . ?
H18A C18 H18B 109.5 . . ?
N5 C18 H18C 109.5 . . ?
H18A C18 H18C 109.5 . . ?
H18B C18 H18C 109.5 . . ?
N6 C19 H19A 109.5 . . ?
N6 C19 H19B 109.5 . . ?
H19A C19 H19B 109.5 . . ?
N6 C19 H19C 109.5 . . ?
H19A C19 H19C 109.5 . . ?
H19B C19 H19C 109.5 . . ?
C21 C20 C25 116.4(4) . . ?
C21 C20 Si2 120.8(3) . . ?
C25 C20 Si2 122.5(3) . . ?
C22 C21 C20 121.9(5) . . ?
C22 C21 H21 119.1 . . ?
C20 C21 H21 119.1 . . ?
C21 C22 C23 120.7(5) . . ?
C21 C22 H22 119.7 . . ?
C23 C22 H22 119.7 . . ?
C24 C23 C22 118.8(5) . . ?
C24 C23 H23 120.6 . . ?
C22 C23 H23 120.6 . . ?
C23 C24 C25 121.0(5) . . ?
C23 C24 H24 119.5 . . ?
C25 C24 H24 119.5 . . ?
C24 C25 C20 121.3(4) . . ?
C24 C25 H25 119.4 . . ?
C20 C25 H25 119.4 . . ?
C27 C26 C31 116.3(4) . . ?
C27 C26 Si2 125.7(3) . . ?
C31 C26 Si2 117.9(3) . . ?
C28 C27 C26 122.1(4) . . ?
C28 C27 H27 119.0 . . ?
C26 C27 H27 119.0 . . ?
C29 C28 C27 120.2(4) . . ?
C29 C28 H28 119.9 . . ?
C27 C28 H28 119.9 . . ?
C28 C29 C30 119.5(4) . . ?
C28 C29 H29 120.2 . . ?
C30 C29 H29 120.2 . . ?
C29 C30 C31 119.6(4) . . ?
C29 C30 H30 120.2 . . ?
C31 C30 H30 120.2 . . ?
C30 C31 C26 122.3(4) . . ?
C30 C31 H31 118.9 . . ?
C26 C31 H31 118.9 . . ?
C37 C32 C33 115.6(4) . . ?
C37 C32 Si1 127.6(3) . . ?
C33 C32 Si1 116.8(3) . . ?
C34 C33 C32 122.0(4) . . ?
C34 C33 H33 119.0 . . ?
C32 C33 H33 119.0 . . ?
C35 C34 C33 120.2(4) . . ?
C35 C34 H34 119.9 . . ?
C33 C34 H34 119.9 . . ?
C36 C35 C34 119.3(4) . . ?
C36 C35 H35 120.4 . . ?
C34 C35 H35 120.4 . . ?
C35 C36 C37 120.6(4) . . ?
C35 C36 H36 119.7 . . ?
C37 C36 H36 119.7 . . ?
C36 C37 C32 122.2(4) . . ?
C36 C37 H37 118.9 . . ?
C32 C37 H37 118.9 . . ?
C39 C38 C43 115.1(4) . . ?
C39 C38 Si1 127.8(4) . . ?
C43 C38 Si1 116.9(3) . . ?
C38 C39 C40 122.2(5) . . ?
C38 C39 H39 118.9 . . ?
C40 C39 H39 118.9 . . ?
C41 C40 C39 120.7(5) . . ?
C41 C40 H40 119.7 . . ?
C39 C40 H40 119.7 . . ?
C40 C41 C42 119.2(5) . . ?
C40 C41 H41 120.4 . . ?
C42 C41 H41 120.4 . . ?
C41 C42 C43 119.8(6) . . ?
C41 C42 H42 120.1 . . ?
C43 C42 H42 120.1 . . ?
C42 C43 C38 123.0(5) . . ?
C42 C43 H43 118.5 . . ?
C38 C43 H43 118.5 . . ?

loop_
_geom_bond_atom_site_label_1
_geom_bond_atom_site_label_2
_geom_bond_distance
_geom_bond_site_symmetry_2
_geom_bond_publ_flag
Ni1 N2 1.927(3) . ?
Ni1 C11 1.932(4) . ?
Ni1 Si2 2.1608(13) . ?
Ni1 Si1 2.2690(13) . ?
Si1 C32 1.896(4) . ?
Si1 C38 1.907(4) . ?
Si1 N1 2.021(3) . ?
Si1 N3 2.139(3) . ?
Si2 N4 1.826(3) . ?
Si2 C20 1.904(4) . ?
Si2 C26 1.906(4) . ?
N1 C1 1.345(5) . ?
N1 N2 1.374(4) . ?
N2 C3 1.346(5) . ?
N3 C8 1.354(5) . ?
N3 N4 1.362(4) . ?
N4 C6 1.362(5) . ?
N5 C11 1.359(5) . ?
N5 C13 1.398(5) . ?
N5 C18 1.456(5) . ?
N6 C11 1.354(5) . ?
N6 C12 1.402(5) . ?
N6 C19 1.452(5) . ?
C1 C2 1.384(6) . ?
C1 C4 1.494(5) . ?
C2 C3 1.381(5) . ?
C2 H2 0.9500 . ?
C3 C5 1.510(5) . ?
C4 H4A 0.9800 . ?
C4 H4B 0.9800 . ?
C4 H4C 0.9800 . ?
C5 H5A 0.9800 . ?
C5 H5B 0.9800 . ?
C5 H5C 0.9800 . ?
C6 C7 1.378(6) . ?
C6 C9 1.488(6) . ?
C7 C8 1.377(6) . ?
C7 H7 0.9500 . ?
C8 C10 1.492(6) . ?
C9 H9A 0.9800 . ?
C9 H9B 0.9800 . ?
C9 H9C 0.9800 . ?
C10 H10A 0.9800 . ?
C10 H10B 0.9800 . ?
C10 H10C 0.9800 . ?
C12 C13 1.345(6) . ?
C12 C14 1.493(6) . ?
C13 C16 1.497(5) . ?
C14 C15 1.503(7) . ?
C14 H14A 0.9900 . ?
C14 H14B 0.9900 . ?
C15 H15A 0.9800 . ?
C15 H15B 0.9800 . ?
C15 H15C 0.9800 . ?
C16 C17 1.529(6) . ?
C16 H16A 0.9900 . ?
C16 H16B 0.9900 . ?
C17 H17A 0.9800 . ?
C17 H17B 0.9800 . ?
C17 H17C 0.9800 . ?
C18 H18A 0.9800 . ?
C18 H18B 0.9800 . ?
C18 H18C 0.9800 . ?
C19 H19A 0.9800 . ?
C19 H19B 0.9800 . ?
C19 H19C 0.9800 . ?
C20 C21 1.401(6) . ?
C20 C25 1.403(6) . ?
C21 C22 1.377(6) . ?
C21 H21 0.9500 . ?
C22 C23 1.384(7) . ?
C22 H22 0.9500 . ?
C23 C24 1.373(7) . ?
C23 H23 0.9500 . ?
C24 C25 1.387(6) . ?
C24 H24 0.9500 . ?
C25 H25 0.9500 . ?
C26 C27 1.383(5) . ?
C26 C31 1.394(5) . ?
C27 C28 1.382(6) . ?
C27 H27 0.9500 . ?
C28 C29 1.375(6) . ?
C28 H28 0.9500 . ?
C29 C30 1.376(6) . ?
C29 H29 0.9500 . ?
C30 C31 1.384(6) . ?
C30 H30 0.9500 . ?
C31 H31 0.9500 . ?
C32 C37 1.402(5) . ?
C32 C33 1.403(5) . ?
C33 C34 1.389(6) . ?
C33 H33 0.9500 . ?
C34 C35 1.383(6) . ?
C34 H34 0.9500 . ?
C35 C36 1.366(6) . ?
C35 H35 0.9500 . ?
C36 C37 1.387(6) . ?
C36 H36 0.9500 . ?
C37 H37 0.9500 . ?
C38 C39 1.386(6) . ?
C38 C43 1.386(6) . ?
C39 C40 1.394(6) . ?
C39 H39 0.9500 . ?
C40 C41 1.351(8) . ?
C40 H40 0.9500 . ?
C41 C42 1.372(8) . ?
C41 H41 0.9500 . ?
C42 C43 1.385(7) . ?
C42 H42 0.9500 . ?
C43 H43 0.9500 . ?

loop_
_geom_torsion_atom_site_label_1
_geom_torsion_atom_site_label_2
_geom_torsion_atom_site_label_3
_geom_torsion_atom_site_label_4
_geom_torsion
_geom_torsion_site_symmetry_1
_geom_torsion_site_symmetry_2
_geom_torsion_site_symmetry_3
_geom_torsion_site_symmetry_4
_geom_torsion_publ_flag
C1 N1 N2 C3 -0.4(4) . . . . ?
Si1 N1 N2 C3 -178.2(2) . . . . ?
C1 N1 N2 Ni1 178.0(2) . . . . ?
Si1 N1 N2 Ni1 0.2(2) . . . . ?
C8 N3 N4 C6 -1.1(4) . . . . ?
Si1 N3 N4 C6 176.8(3) . . . . ?
C8 N3 N4 Si2 172.8(3) . . . . ?
Si1 N3 N4 Si2 -9.3(4) . . . . ?
C20 Si2 N4 N3 -112.2(3) . . . . ?
C26 Si2 N4 N3 136.4(3) . . . . ?
Ni1 Si2 N4 N3 11.5(3) . . . . ?
C20 Si2 N4 C6 59.9(4) . . . . ?
C26 Si2 N4 C6 -51.5(4) . . . . ?
Ni1 Si2 N4 C6 -176.4(3) . . . . ?
N2 N1 C1 C2 0.7(4) . . . . ?
Si1 N1 C1 C2 176.1(4) . . . . ?
N2 N1 C1 C4 -178.6(3) . . . . ?
Si1 N1 C1 C4 -3.2(8) . . . . ?
N1 C1 C2 C3 -0.7(4) . . . . ?
C4 C1 C2 C3 178.5(4) . . . . ?
N1 N2 C3 C2 0.0(4) . . . . ?
Ni1 N2 C3 C2 -177.3(3) . . . . ?
N1 N2 C3 C5 179.1(3) . . . . ?
Ni1 N2 C3 C5 1.8(7) . . . . ?
C1 C2 C3 N2 0.4(4) . . . . ?
C1 C2 C3 C5 -178.6(4) . . . . ?
N3 N4 C6 C7 1.2(5) . . . . ?
Si2 N4 C6 C7 -171.3(3) . . . . ?
N3 N4 C6 C9 179.1(4) . . . . ?
Si2 N4 C6 C9 6.7(7) . . . . ?
N4 C6 C7 C8 -0.8(5) . . . . ?
C9 C6 C7 C8 -178.7(5) . . . . ?
N4 N3 C8 C7 0.5(5) . . . . ?
Si1 N3 C8 C7 -176.7(3) . . . . ?
N4 N3 C8 C10 -179.9(4) . . . . ?
Si1 N3 C8 C10 2.9(7) . . . . ?
C6 C7 C8 N3 0.2(5) . . . . ?
C6 C7 C8 C10 -179.3(4) . . . . ?
C12 N6 C11 N5 -0.2(4) . . . . ?
C19 N6 C11 N5 -177.0(3) . . . . ?
C12 N6 C11 Ni1 -179.7(3) . . . . ?
C19 N6 C11 Ni1 3.5(6) . . . . ?
C13 N5 C11 N6 -0.3(4) . . . . ?
C18 N5 C11 N6 173.4(3) . . . . ?
C13 N5 C11 Ni1 179.2(3) . . . . ?
C18 N5 C11 Ni1 -7.1(5) . . . . ?
C11 N6 C12 C13 0.6(5) . . . . ?
C19 N6 C12 C13 177.4(4) . . . . ?
C11 N6 C12 C14 179.3(4) . . . . ?
C19 N6 C12 C14 -4.0(6) . . . . ?
N6 C12 C13 N5 -0.8(4) . . . . ?
C14 C12 C13 N5 -179.3(4) . . . . ?
N6 C12 C13 C16 177.6(4) . . . . ?
C14 C12 C13 C16 -0.9(8) . . . . ?
C11 N5 C13 C12 0.7(4) . . . . ?
C18 N5 C13 C12 -172.8(4) . . . . ?
C11 N5 C13 C16 -177.8(3) . . . . ?
C18 N5 C13 C16 8.7(6) . . . . ?
C13 C12 C14 C15 90.7(6) . . . . ?
N6 C12 C14 C15 -87.6(6) . . . . ?
C12 C13 C16 C17 -101.3(5) . . . . ?
N5 C13 C16 C17 76.8(5) . . . . ?
C25 C20 C21 C22 0.5(7) . . . . ?
Si2 C20 C21 C22 175.8(4) . . . . ?
C20 C21 C22 C23 -0.4(8) . . . . ?
C21 C22 C23 C24 0.1(8) . . . . ?
C22 C23 C24 C25 0.1(7) . . . . ?
C23 C24 C25 C20 0.1(7) . . . . ?
C21 C20 C25 C24 -0.4(6) . . . . ?
Si2 C20 C25 C24 -175.6(3) . . . . ?
C31 C26 C27 C28 0.0(6) . . . . ?
Si2 C26 C27 C28 177.3(3) . . . . ?
C26 C27 C28 C29 0.1(7) . . . . ?
C27 C28 C29 C30 0.0(6) . . . . ?
C28 C29 C30 C31 -0.1(6) . . . . ?
C29 C30 C31 C26 0.3(6) . . . . ?
C27 C26 C31 C30 -0.2(6) . . . . ?
Si2 C26 C31 C30 -177.7(3) . . . . ?
C38 Si1 C32 C37 -10.4(4) . . . . ?
N1 Si1 C32 C37 86.1(4) . . . . ?
N3 Si1 C32 C37 -95.0(4) . . . . ?
Ni1 Si1 C32 C37 162.5(3) . . . . ?
C38 Si1 C32 C33 167.9(3) . . . . ?
N1 Si1 C32 C33 -95.6(3) . . . . ?
N3 Si1 C32 C33 83.3(3) . . . . ?
Ni1 Si1 C32 C33 -19.2(3) . . . . ?
C37 C32 C33 C34 1.6(6) . . . . ?
Si1 C32 C33 C34 -176.9(3) . . . . ?
C32 C33 C34 C35 0.0(6) . . . . ?
C33 C34 C35 C36 -1.6(6) . . . . ?
C34 C35 C36 C37 1.5(6) . . . . ?
C35 C36 C37 C32 0.3(6) . . . . ?
C33 C32 C37 C36 -1.7(6) . . . . ?
Si1 C32 C37 C36 176.6(3) . . . . ?
C43 C38 C39 C40 3.1(7) . . . . ?
Si1 C38 C39 C40 -172.9(3) . . . . ?
C38 C39 C40 C41 -1.4(7) . . . . ?
C39 C40 C41 C42 -0.8(8) . . . . ?
C40 C41 C42 C43 1.1(9) . . . . ?
C41 C42 C43 C38 0.7(8) . . . . ?
C39 C38 C43 C42 -2.7(7) . . . . ?
Si1 C38 C43 C42 173.7(4) . . . . ?
